data_4311097
loop_
_publ_author_name
'Fran\,coise Conan'
'Beno\^it Le Gall'
'Jean-Michel Kerbaol'
'Sylvie Le Stang'
'Jean Sala Pala'
'Yves Le Mest'
'John Bacsa'
'Xiang Ouyang'
'Kim R. Dunbar'
'Charles F. Campana'

_publ_contact_author_address
; 
Department of Chemistry
Texas A&M University
PO Box 30012 
College Station 
Texas 77842-3012 
USA
;
_publ_contact_author_email dunbar@mail.chem.tamu.edu
_publ_contact_author_fax (979)8457177
_publ_contact_author_name 'Kim R. Dunbar'
_publ_contact_author_phone (979)8455235
_publ_section_title
;
 Electrochemical, Spectroscopic, and Structural Evidence for the Mild
 Hydrolysis of Tetracyanoethylene, TCNE, To Form the
 2,3,3-Tricyanoacrylamidate Ligand: Isolation of an Unexpected
 Quadruply-Bonded Polymeric Material
 [Mo2(O2CCMe3)3((NC)2CC(CN)CONH)]\\infty
;
_journal_name_full 'Inorganic Chemistry'
_journal_page_first 3673
_journal_page_last 3681
_journal_paper_doi 10.1021/ic0351186
_journal_volume 43
_journal_year 2004
_chemical_formula_sum 'C93 H144 Cl60 Mo6 N12 O21'
_chemical_formula_weight 4468.84
_chemical_name_common MSU4S
_chemical_name_systematic
; 
 ? 
;
_space_group_IT_number 165
_symmetry_cell_setting trigonal
_symmetry_space_group_name_Hall '-P 3 2"c'
_symmetry_space_group_name_H-M 'P -3 c 1'
_atom_sites_solution_hydrogens geom
_atom_sites_solution_primary direct
_atom_sites_solution_secondary difmap
_audit_creation_method 'SHELXTL (Bruker, 2001)'
_cell_angle_alpha 90.00
_cell_angle_beta 90.00
_cell_angle_gamma 120.00
_cell_formula_units_Z 12
_cell_length_a 46.976(2)
_cell_length_b 46.976(2)
_cell_length_c 22.8013(11)
_cell_measurement_temperature 133(2)
_cell_volume 43575(3)
_computing_cell_refinement 'SAINT (Bruker, 2001)'
_computing_data_collection 'SMART (Bruker)'
_computing_data_reduction 'SAINT (Bruker, 2001)'
_computing_molecular_graphics 'X-Seed (Barbour, 2001)'
_computing_structure_refinement 'SHELXTL (Bruker, 2001)'
_computing_structure_solution 'SHELXTL (Bruker, 2001)'
_diffrn_ambient_temperature 133(2)
_diffrn_measured_fraction_theta_full 0.921
_diffrn_measured_fraction_theta_max 0.921
_diffrn_measurement_device_type ' Bruker SMART CCD'
_diffrn_measurement_method ' omega scan'
_diffrn_radiation_monochromator graphite
_diffrn_radiation_source 'normal-focus sealed tube'
_diffrn_radiation_type MoK\a
_diffrn_radiation_wavelength 0.71073
_diffrn_reflns_av_R_equivalents 0.0665
_diffrn_reflns_av_sigmaI/netI 0.0612
_diffrn_reflns_limit_h_max 56
_diffrn_reflns_limit_h_min -44
_diffrn_reflns_limit_k_max 49
_diffrn_reflns_limit_k_min -54
_diffrn_reflns_limit_l_max 26
_diffrn_reflns_limit_l_min -25
_diffrn_reflns_number 113574
_diffrn_reflns_theta_full 26.01
_diffrn_reflns_theta_max 26.01
_diffrn_reflns_theta_min 0.87
_exptl_absorpt_coefficient_mu 1.673
_exptl_absorpt_correction_T_max 0.7308
_exptl_absorpt_correction_T_min 0.5133
_exptl_absorpt_process_details 'SADABS (Bruker, 2000)'
_exptl_crystal_colour 'green, red'
_exptl_crystal_density_diffrn 2.044
_exptl_crystal_density_method 'not measured'
_exptl_crystal_description hexagonal
_exptl_crystal_F_000 26712
_exptl_crystal_size_max 0.46
_exptl_crystal_size_mid 0.40
_exptl_crystal_size_min 0.20
_refine_diff_density_max 3.718
_refine_diff_density_min -2.851
_refine_diff_density_rms 0.305
_refine_ls_extinction_coef 0.000625
_refine_ls_extinction_method none
_refine_ls_goodness_of_fit_ref 1.0204
_refine_ls_hydrogen_treatment mixed
_refine_ls_matrix_type full
_refine_ls_number_parameters 1057
_refine_ls_number_reflns 26338
_refine_ls_number_restraints 3386
_refine_ls_restrained_S_all 3.185
_refine_ls_R_factor_all 0.1852
_refine_ls_R_factor_gt 0.1581
_refine_ls_shift/su_max 2.416
_refine_ls_shift/su_mean 0.037
_refine_ls_structure_factor_coef Fsqd
_refine_ls_weighting_details 'calc w=1/[\s^2^(Fo^2^)+(0.0400P)^2^+0.0000P] where P=(Fo^2^+2Fc^2^)/3'
_refine_ls_weighting_scheme calc
_refine_ls_wR_factor_gt 0.3054
_refine_ls_wR_factor_ref 0.3150
_reflns_number_gt 20729
_reflns_number_total 26338
_reflns_threshold_expression >2sigma(I)
_cod_data_source_file ic0351186si20040421_111949.cif
_cod_data_source_block MSU4Z.CIF
_cod_original_cell_volume 43575(4)
_cod_database_code 4311097

loop_
_symmetry_equiv_pos_as_xyz
'x, y, z'
'-y, x-y, z'
'-x+y, -x, z'
'x-y, -y, -z+1/2'
'-x, -x+y, -z+1/2'
'y, x, -z+1/2'
'-x, -y, -z'
'y, -x+y, -z'
'x-y, x, -z'
'-x+y, y, z-1/2'
'x, x-y, z-1/2'
'-y, -x, z-1/2'

loop_
_atom_site_label
_atom_site_type_symbol
_atom_site_fract_x
_atom_site_fract_y
_atom_site_fract_z
_atom_site_U_iso_or_equiv
_atom_site_adp_type
_atom_site_occupancy
_atom_site_symmetry_multiplicity
_atom_site_calc_flag
_atom_site_refinement_flags
_atom_site_disorder_assembly
_atom_site_disorder_group
Mo1 Mo 1.16634(4) 0.25996(4) -0.49491(8) 0.0212(5) Uani 1 1 d . . .
Mo2 Mo 1.19973(4) 0.24156(4) -0.49290(11) 0.0373(7) Uani 1 1 d . . .
Mo3 Mo 1.16520(4) 0.40375(4) -0.48598(7) 0.0133(3) Uani 1 1 d . . .
Mo4 Mo 1.13161(4) 0.42213(4) -0.48315(8) 0.0162(4) Uani 1 1 d . . .
Mo5 Mo 1.42737(4) 0.49948(4) -0.49237(8) 0.0171(4) Uani 1 1 d . . .
Mo6 Mo 1.37503(4) 0.46566(4) -0.49264(7) 0.0177(4) Uani 1 1 d . . .
O7 O 1.2026(3) 0.3080(3) -0.4922(6) 0.0186(9) Uani 1 1 d U . .
N2 N 1.3195(4) 0.3619(4) -0.4700(9) 0.038(2) Uani 1 1 d U . .
N3 N 1.3116(4) 0.4321(4) -0.4876(7) 0.0229(14) Uani 1 1 d U . .
N4 N 1.2029(4) 0.3794(4) -0.4958(7) 0.0213(13) Uani 1 1 d U . .
N5 N 1.0936(4) 0.3740(4) -0.4864(7) 0.0204(11) Uani 1 1 d U . .
H5A H 1.0731 0.3697 -0.4864 0.025 Uiso 1 1 calc R . .
N6 N 1.0173(4) 0.3058(4) -0.5216(9) 0.038(2) Uani 1 1 d U . .
N7 N 1.0237(4) 0.2325(4) -0.5018(7) 0.0229(14) Uani 1 1 d U . .
N8 N 1.1296(4) 0.2854(4) -0.4948(7) 0.0213(13) Uani 1 1 d U . .
N9 N 1.3842(4) 0.4275(4) -0.4975(6) 0.0204(11) Uani 1 1 d U . .
H9A H 1.3679 0.4071 -0.4969 0.025 Uiso 1 1 calc R . .
N10 N 1.3728(4) 0.3445(4) -0.5118(9) 0.038(2) Uani 1 1 d U . .
N11 N 1.4527(4) 0.3547(4) -0.5128(7) 0.0229(14) Uani 1 1 d U . .
N12 N 1.5080(4) 0.4613(4) -0.5062(7) 0.0213(13) Uani 1 1 d U . .
O1 O 1.1249(3) 0.2115(3) -0.5003(5) 0.0226(10) Uani 1 1 d U . .
O2 O 1.1610(3) 0.2547(3) -0.4041(6) 0.0248(11) Uani 1 1 d U . .
O4 O 1.1645(3) 0.2583(3) -0.5875(5) 0.0239(11) Uani 1 1 d U . .
O5 O 1.1595(3) 0.1917(3) -0.4976(5) 0.0197(10) Uani 1 1 d U . .
O6 O 1.1947(3) 0.2356(3) -0.4018(6) 0.0273(12) Uani 1 1 d U . .
N1 N 1.2387(4) 0.2877(3) -0.4848(7) 0.0204(11) Uani 1 1 d U . .
H1A H 1.2583 0.2902 -0.4787 0.025 Uiso 1 1 calc R . .
O8 O 1.1975(3) 0.2371(3) -0.5864(5) 0.0264(12) Uani 1 1 d U . .
O9 O 1.1678(3) 0.4031(3) -0.3965(5) 0.0248(11) Uani 1 1 d U . .
O10 O 1.2048(3) 0.4525(3) -0.4829(6) 0.0226(10) Uani 1 1 d U . .
O12 O 1.1681(3) 0.4071(3) -0.5759(5) 0.0239(11) Uani 1 1 d U . .
O13 O 1.1334(3) 0.4235(3) -0.3889(6) 0.0273(12) Uani 1 1 d U . .
O14 O 1.1708(3) 0.4711(3) -0.4774(5) 0.0197(10) Uani 1 1 d U . .
O15 O 1.1288(3) 0.3561(3) -0.4865(6) 0.0186(9) Uani 1 1 d U . .
O16 O 1.1336(3) 0.4276(3) -0.5725(5) 0.0264(12) Uani 1 1 d U . .
O17 O 1.4211(3) 0.5399(3) -0.4864(6) 0.0226(10) Uani 1 1 d U . .
O18 O 1.4279(3) 0.4999(3) -0.4013(6) 0.0248(11) Uani 1 1 d U . .
O19 O 1.4380(3) 0.4629(3) -0.5006(5) 0.0186(9) Uani 1 1 d U . .
O20 O 1.4271(3) 0.5048(3) -0.5828(6) 0.0239(11) Uani 1 1 d U . .
O21 O 1.3653(3) 0.5061(3) -0.4857(6) 0.0197(10) Uani 1 1 d U . .
O22 O 1.3744(3) 0.4652(3) -0.4010(6) 0.0273(12) Uani 1 1 d U . .
O24 O 1.3716(3) 0.4703(3) -0.5835(5) 0.0264(12) Uani 1 1 d U . .
C1 C 1.1320(5) 0.1894(5) -0.4961(8) 0.0270(14) Uani 1 1 d U A .
C2 C 1.1011(4) 0.1544(4) -0.4988(6) 0.026(3) Uani 1 1 d DU . .
C2A C 1.0822(8) 0.1514(8) -0.5544(9) 0.024(2) Uiso 0.50 1 d PDU A 1
H2A1 H 1.0679 0.1607 -0.5479 0.037 Uiso 0.50 1 calc PR A 1
H2A2 H 1.0688 0.1281 -0.5652 0.037 Uiso 0.50 1 calc PR A 1
H2A3 H 1.0977 0.1634 -0.5861 0.037 Uiso 0.50 1 calc PR A 1
C2B C 1.1086(8) 0.1267(7) -0.4963(13) 0.024(2) Uiso 0.50 1 d PDU A 1
H2B1 H 1.1207 0.1285 -0.4602 0.037 Uiso 0.50 1 calc PR A 1
H2B2 H 1.1220 0.1281 -0.5303 0.037 Uiso 0.50 1 calc PR A 1
H2B3 H 1.0880 0.1056 -0.4968 0.037 Uiso 0.50 1 calc PR A 1
C2C C 1.0798(7) 0.1518(8) -0.4469(10) 0.024(2) Uiso 0.50 1 d PDU A 1
H2C1 H 1.0845 0.1738 -0.4353 0.037 Uiso 0.50 1 calc PR A 1
H2C2 H 1.0844 0.1413 -0.4140 0.037 Uiso 0.50 1 calc PR A 1
H2C3 H 1.0566 0.1385 -0.4579 0.037 Uiso 0.50 1 calc PR A 1
C2E C 1.0735(7) 0.1543(9) -0.5337(12) 0.024(2) Uiso 0.50 1 d PDU A 2
H2E1 H 1.0540 0.1324 -0.5322 0.037 Uiso 0.50 1 calc PR A 2
H2E2 H 1.0805 0.1601 -0.5746 0.037 Uiso 0.50 1 calc PR A 2
H2E3 H 1.0683 0.1704 -0.5170 0.037 Uiso 0.50 1 calc PR A 2
C2D C 1.1087(8) 0.1295(8) -0.5258(12) 0.024(2) Uiso 0.50 1 d PDU A 2
H2D1 H 1.0889 0.1077 -0.5250 0.037 Uiso 0.50 1 calc PR A 2
H2D2 H 1.1262 0.1289 -0.5034 0.037 Uiso 0.50 1 calc PR A 2
H2D3 H 1.1158 0.1357 -0.5665 0.037 Uiso 0.50 1 calc PR A 2
C2F C 1.0889(8) 0.1436(8) -0.4366(8) 0.024(2) Uiso 0.50 1 d PDU A 2
H2F1 H 1.1018 0.1617 -0.4095 0.037 Uiso 0.50 1 calc PR A 2
H2F2 H 1.0914 0.1247 -0.4261 0.037 Uiso 0.50 1 calc PR A 2
H2F3 H 1.0657 0.1373 -0.4340 0.037 Uiso 0.50 1 calc PR A 2
C3 C 1.1800(5) 0.2464(5) -0.6158(9) 0.032(3) Uani 1 1 d U . .
C4 C 1.1767(4) 0.2407(4) -0.6742(8) 0.041(3) Uani 1 1 d DU . .
C4C C 1.1812(6) 0.2706(5) -0.7075(11) 0.061(5) Uani 1 1 d DU . .
H4CA H 1.1639 0.2637 -0.7374 0.092 Uiso 1 1 calc R . .
H4CB H 1.2028 0.2815 -0.7265 0.092 Uiso 1 1 calc R . .
H4CC H 1.1797 0.2859 -0.6802 0.092 Uiso 1 1 calc R . .
C4A C 1.1983(5) 0.2289(6) -0.7024(11) 0.066(5) Uani 1 1 d DU . .
H4AA H 1.1941 0.2263 -0.7447 0.098 Uiso 1 1 calc R . .
H4AB H 1.1932 0.2077 -0.6853 0.098 Uiso 1 1 calc R . .
H4AC H 1.2215 0.2450 -0.6954 0.098 Uiso 1 1 calc R . .
C4B C 1.1413(5) 0.2127(5) -0.6827(12) 0.067(6) Uani 1 1 d DU . .
H4BA H 1.1327 0.2157 -0.7200 0.101 Uiso 1 1 calc R . .
H4BB H 1.1276 0.2128 -0.6505 0.101 Uiso 1 1 calc R . .
H4BC H 1.1409 0.1916 -0.6832 0.101 Uiso 1 1 calc R . .
C5 C 1.1790(6) 0.2466(6) -0.3742(10) 0.036(3) Uani 1 1 d U . .
C6 C 1.1679(4) 0.2364(4) -0.3097(9) 0.037(3) Uani 1 1 d DU . .
C6B C 1.1358(5) 0.2042(5) -0.3043(12) 0.054(5) Uani 1 1 d DU . .
H6BA H 1.1320 0.1973 -0.2632 0.081 Uiso 1 1 calc R . .
H6BB H 1.1368 0.1874 -0.3281 0.081 Uiso 1 1 calc R . .
H6BC H 1.1177 0.2072 -0.3183 0.081 Uiso 1 1 calc R . .
C6A C 1.1942(6) 0.2303(7) -0.2826(11) 0.057(5) Uani 1 1 d DU . .
H6AA H 1.1949 0.2338 -0.2401 0.085 Uiso 1 1 calc R . .
H6AB H 1.2157 0.2456 -0.2997 0.085 Uiso 1 1 calc R . .
H6AC H 1.1889 0.2077 -0.2906 0.085 Uiso 1 1 calc R . .
C6C C 1.1610(6) 0.2626(6) -0.2846(11) 0.056(5) Uani 1 1 d DU . .
H6CA H 1.1457 0.2533 -0.2516 0.083 Uiso 1 1 calc R . .
H6CB H 1.1512 0.2697 -0.3151 0.083 Uiso 1 1 calc R . .
H6CC H 1.1816 0.2814 -0.2711 0.083 Uiso 1 1 calc R . .
C7 C 1.2355(4) 0.3174(4) -0.4888(9) 0.0219(12) Uani 1 1 d U . .
C8 C 1.2589(4) 0.3460(4) -0.4843(9) 0.0196(12) Uani 1 1 d U . .
C9 C 1.2914(5) 0.3526(4) -0.4765(9) 0.0223(13) Uani 1 1 d U . .
C10 C 1.2562(4) 0.3763(4) -0.4888(9) 0.0186(11) Uani 1 1 d U . .
C11 C 1.2861(4) 0.4074(4) -0.4877(8) 0.0199(12) Uani 1 1 d U . .
C12 C 1.2268(5) 0.3764(4) -0.4927(9) 0.0189(12) Uani 1 1 d U . .
C13 C 1.1991(5) 0.4747(5) -0.4842(9) 0.0270(14) Uani 1 1 d U . .
C14 C 1.2297(4) 0.5098(5) -0.4796(7) 0.033(3) Uani 1 1 d DU . .
C14A C 1.2574(5) 0.5135(6) -0.5197(9) 0.055(3) Uani 1 1 d DU . .
H14A H 1.2581 0.5259 -0.5548 0.082 Uiso 1 1 calc R . .
H14B H 1.2533 0.4917 -0.5313 0.082 Uiso 1 1 calc R . .
H14C H 1.2784 0.5253 -0.4989 0.082 Uiso 1 1 calc R . .
C14B C 1.2206(6) 0.5353(5) -0.4977(9) 0.055(3) Uani 1 1 d DU . .
H14D H 1.2197 0.5361 -0.5406 0.082 Uiso 1 1 calc R . .
H14E H 1.2372 0.5570 -0.4829 0.082 Uiso 1 1 calc R . .
H14F H 1.1991 0.5295 -0.4813 0.082 Uiso 1 1 calc R . .
C14C C 1.2434(5) 0.5176(6) -0.4169(8) 0.055(3) Uani 1 1 d DU . .
H14G H 1.2252 0.5075 -0.3889 0.082 Uiso 1 1 calc R . .
H14H H 1.2555 0.5415 -0.4111 0.082 Uiso 1 1 calc R . .
H14I H 1.2582 0.5088 -0.4107 0.082 Uiso 1 1 calc R . .
C15 C 1.1512(5) 0.4217(6) -0.6018(9) 0.032(3) Uani 1 1 d U . .
C16 C 1.1593(4) 0.4276(4) -0.6677(9) 0.035(3) Uani 1 1 d DU . .
C16A C 1.1311(5) 0.4323(6) -0.6903(9) 0.047(5) Uani 1 1 d DU . .
H16A H 1.1126 0.4110 -0.7022 0.070 Uiso 1 1 calc R . .
H16B H 1.1387 0.4472 -0.7241 0.070 Uiso 1 1 calc R . .
H16C H 1.1240 0.4418 -0.6591 0.070 Uiso 1 1 calc R . .
C16B C 1.1917(5) 0.4606(5) -0.6751(10) 0.051(5) Uani 1 1 d DU . .
H16D H 1.2046 0.4659 -0.6389 0.077 Uiso 1 1 calc R . .
H16E H 1.1867 0.4781 -0.6837 0.077 Uiso 1 1 calc R . .
H16F H 1.2044 0.4588 -0.7076 0.077 Uiso 1 1 calc R . .
C16C C 1.1576(6) 0.3978(5) -0.6983(9) 0.044(4) Uani 1 1 d DU . .
H16G H 1.1745 0.3935 -0.6820 0.065 Uiso 1 1 calc R . .
H16H H 1.1615 0.4022 -0.7405 0.065 Uiso 1 1 calc R . .
H16I H 1.1359 0.3785 -0.6922 0.065 Uiso 1 1 calc R . .
C17 C 1.1567(6) 0.4201(6) -0.3692(10) 0.033(3) Uani 1 1 d U . .
C18 C 1.1589(4) 0.4223(4) -0.2983(9) 0.036(3) Uani 1 1 d DU . .
C18A C 1.1583(7) 0.4539(5) -0.2860(11) 0.059(5) Uani 1 1 d DU . .
H18C H 1.1401 0.4492 -0.2592 0.088 Uiso 1 1 calc R . .
H18D H 1.1552 0.4627 -0.3229 0.088 Uiso 1 1 calc R . .
H18E H 1.1791 0.4700 -0.2680 0.088 Uiso 1 1 calc R . .
C18B C 1.1858(5) 0.4152(6) -0.2778(10) 0.053(5) Uani 1 1 d DU . .
H18F H 1.1778 0.3916 -0.2811 0.080 Uiso 1 1 calc R . .
H18G H 1.1914 0.4221 -0.2369 0.080 Uiso 1 1 calc R . .
H18H H 1.2054 0.4274 -0.3024 0.080 Uiso 1 1 calc R . .
C18C C 1.1251(5) 0.3973(6) -0.2729(11) 0.063(5) Uani 1 1 d DU . .
H18I H 1.1077 0.3964 -0.2980 0.095 Uiso 1 1 calc R . .
H18J H 1.1229 0.4041 -0.2333 0.095 Uiso 1 1 calc R . .
H18K H 1.1231 0.3756 -0.2713 0.095 Uiso 1 1 calc R . .
C19 C 1.0994(4) 0.3527(4) -0.4884(9) 0.0219(12) Uani 1 1 d U . .
C20 C 1.0729(4) 0.3155(4) -0.4860(9) 0.0196(12) Uani 1 1 d U . .
C21 C 1.0394(4) 0.3097(4) -0.4822(9) 0.0223(13) Uani 1 1 d U . .
C22 C 1.0768(4) 0.2882(4) -0.4941(8) 0.0186(11) Uani 1 1 d U . .
C23 C 1.0481(4) 0.2577(4) -0.5015(8) 0.0199(12) Uani 1 1 d U . .
C24 C 1.1060(4) 0.2880(4) -0.4948(8) 0.0189(12) Uani 1 1 d U . .
C25 C 1.3911(5) 0.5362(5) -0.4862(9) 0.0270(14) Uani 1 1 d U . .
C26 C 1.3848(4) 0.5635(4) -0.4750(8) 0.031(3) Uani 1 1 d DU . .
C26A C 1.3494(4) 0.5554(5) -0.4747(11) 0.043(4) Uani 1 1 d DU . .
H26A H 1.3485 0.5758 -0.4781 0.064 Uiso 1 1 calc R . .
H26B H 1.3390 0.5443 -0.4379 0.064 Uiso 1 1 calc R . .
H26C H 1.3378 0.5410 -0.5078 0.064 Uiso 1 1 calc R . .
C26B C 1.3890(7) 0.5701(7) -0.4083(9) 0.068(6) Uani 1 1 d DU . .
H26D H 1.3691 0.5539 -0.3879 0.102 Uiso 1 1 calc R . .
H26E H 1.3929 0.5923 -0.4003 0.102 Uiso 1 1 calc R . .
H26F H 1.4079 0.5684 -0.3944 0.102 Uiso 1 1 calc R . .
C26C C 1.4122(5) 0.5935(5) -0.5056(10) 0.048(4) Uani 1 1 d DU . .
H26G H 1.4152 0.6135 -0.4865 0.072 Uiso 1 1 calc R . .
H26H H 1.4063 0.5935 -0.5469 0.072 Uiso 1 1 calc R . .
H26I H 1.4326 0.5928 -0.5033 0.072 Uiso 1 1 calc R . .
C27 C 1.4007(5) 0.4926(4) -0.6111(8) 0.021(3) Uani 1 1 d U . .
C28 C 1.3996(4) 0.4991(4) -0.6722(8) 0.026(3) Uani 1 1 d DU . .
C28A C 1.4273(5) 0.4982(5) -0.7057(8) 0.036(4) Uani 1 1 d DU . .
H28A H 1.4231 0.4756 -0.7067 0.054 Uiso 1 1 calc R . .
H28B H 1.4483 0.5124 -0.6860 0.054 Uiso 1 1 calc R . .
H28C H 1.4282 0.5061 -0.7459 0.054 Uiso 1 1 calc R . .
C28B C 1.3667(4) 0.4749(4) -0.7015(7) 0.025(4) Uani 1 1 d DU . .
H28D H 1.3485 0.4718 -0.6764 0.038 Uiso 1 1 calc R . .
H28E H 1.3657 0.4537 -0.7072 0.038 Uiso 1 1 calc R . .
H28F H 1.3651 0.4836 -0.7396 0.038 Uiso 1 1 calc R . .
C28C C 1.4038(5) 0.5333(4) -0.6750(9) 0.036(4) Uani 1 1 d DU . .
H28G H 1.3929 0.5366 -0.6412 0.054 Uiso 1 1 calc R . .
H28H H 1.3939 0.5356 -0.7113 0.054 Uiso 1 1 calc R . .
H28I H 1.4272 0.5497 -0.6744 0.054 Uiso 1 1 calc R . .
C29 C 1.4005(5) 0.4836(5) -0.3720(9) 0.030(3) Uani 1 1 d U . .
C30 C 1.4011(4) 0.4915(4) -0.3075(8) 0.035(3) Uani 1 1 d DU . .
C30B C 1.4345(5) 0.5054(7) -0.2801(11) 0.060(5) Uani 1 1 d DU . .
H30A H 1.4498 0.5263 -0.2991 0.090 Uiso 1 1 calc R . .
H30B H 1.4424 0.4898 -0.2851 0.090 Uiso 1 1 calc R . .
H30C H 1.4330 0.5092 -0.2382 0.090 Uiso 1 1 calc R . .
C30A C 1.3729(5) 0.4640(6) -0.2742(10) 0.058(5) Uani 1 1 d DU . .
H30D H 1.3521 0.4614 -0.2884 0.087 Uiso 1 1 calc R . .
H30E H 1.3753 0.4692 -0.2323 0.087 Uiso 1 1 calc R . .
H30F H 1.3732 0.4435 -0.2805 0.087 Uiso 1 1 calc R . .
C30C C 1.3976(6) 0.5219(6) -0.2960(11) 0.065(6) Uani 1 1 d DU . .
H30G H 1.3764 0.5179 -0.3112 0.097 Uiso 1 1 calc R . .
H30H H 1.4155 0.5410 -0.3157 0.097 Uiso 1 1 calc R . .
H30I H 1.3987 0.5260 -0.2537 0.097 Uiso 1 1 calc R . .
C31 C 1.4153(5) 0.4340(4) -0.5017(8) 0.0219(12) Uani 1 1 d U . .
C32 C 1.4227(4) 0.4070(4) -0.5114(8) 0.0196(12) Uani 1 1 d U . .
C33 C 1.3948(4) 0.3741(4) -0.5138(9) 0.0223(13) Uani 1 1 d U . .
C34 C 1.4521(4) 0.4092(4) -0.5090(8) 0.0186(11) Uani 1 1 d U . .
C35 C 1.4536(4) 0.3789(5) -0.5104(9) 0.0199(12) Uani 1 1 d U . .
C36 C 1.4830(4) 0.4398(4) -0.5061(9) 0.0189(12) Uani 1 1 d U . .
C1S C 0.1383(3) 0.6325(4) -0.0908(8) 0.037(5) Uani 1 1 d DU . .
H1A H 0.1447 0.6293 -0.0510 0.044 Uiso 1 1 calc R . .
H1B H 0.1354 0.6520 -0.0896 0.044 Uiso 1 1 calc R . .
Cl1 Cl 0.16958(17) 0.63962(19) -0.1405(3) 0.058(2) Uani 1 1 d DU . .
Cl2 Cl 0.10129(19) 0.59811(18) -0.1104(4) 0.077(3) Uani 1 1 d DU . .
C2S C 0.1636(10) 0.1949(7) 0.111(2) 0.15(2) Uani 1 1 d DU . .
H2A H 0.1862 0.2032 0.1254 0.186 Uiso 1 1 calc R . .
H2B H 0.1623 0.1870 0.0703 0.186 Uiso 1 1 calc R . .
Cl3 Cl 0.1359(3) 0.1623(2) 0.1554(5) 0.089(3) Uani 1 1 d DU . .
Cl4 Cl 0.1547(3) 0.2268(2) 0.1112(4) 0.089(3) Uani 1 1 d DU . .
C3S C 0.1616(5) 0.1934(4) -0.1066(10) 0.045(6) Uani 1 1 d DU . .
H3A H 0.1847 0.2014 -0.1180 0.054 Uiso 1 1 calc R . .
H3B H 0.1588 0.1857 -0.0655 0.054 Uiso 1 1 calc R . .
Cl5 Cl 0.1355(2) 0.16033(19) -0.1520(5) 0.092(3) Uani 1 1 d DU . .
Cl6 Cl 0.15310(17) 0.22581(15) -0.1118(3) 0.0493(17) Uani 1 1 d DU . .
C4S C 0.4739(4) 0.3001(4) 0.0886(9) 0.046(6) Uani 1 1 d DU . .
H4A H 0.4819 0.3004 0.0483 0.055 Uiso 1 1 calc R . .
H4B H 0.4680 0.3175 0.0912 0.055 Uiso 1 1 calc R . .
Cl7 Cl 0.50547(17) 0.30867(18) 0.1385(3) 0.0552(19) Uani 1 1 d DU . .
Cl8 Cl 0.43863(18) 0.26163(18) 0.1019(3) 0.062(2) Uani 1 1 d DU . .
C5S C 0.8630(4) 0.4963(4) 0.3765(9) 0.031(5) Uani 1 1 d DU . .
H5A H 0.8553 0.4966 0.4169 0.038 Uiso 1 1 calc R . .
H5B H 0.8721 0.5186 0.3599 0.038 Uiso 1 1 calc R . .
Cl9 Cl 0.82952(17) 0.46839(17) 0.3339(3) 0.0500(17) Uani 1 1 d DU . .
Cl10 Cl 0.89460(15) 0.48587(16) 0.3794(3) 0.0431(16) Uani 1 1 d DU . .
C6S C 0.8269(4) 0.2988(3) -0.6147(6) 0.012(3) Uiso 1 1 d D . .
H6A H 0.8507 0.3140 -0.6202 0.014 Uiso 1 1 calc R . .
H6B H 0.8207 0.3030 -0.5756 0.014 Uiso 1 1 calc R . .
Cl11 Cl 0.8187(2) 0.25781(16) -0.6181(4) 0.064(2) Uani 1 1 d DU . .
Cl12 Cl 0.80465(18) 0.30642(18) -0.6696(3) 0.0531(18) Uani 1 1 d DU . .
C7S C 0.3360(6) 0.1671(3) 0.1057(7) 0.054(6) Uani 1 1 d DU . .
H7A H 0.3218 0.1686 0.0752 0.065 Uiso 1 1 calc R . .
H7B H 0.3538 0.1654 0.0855 0.065 Uiso 1 1 calc R . .
Cl13 Cl 0.3535(2) 0.2030(2) 0.1483(4) 0.086(3) Uani 1 1 d DU . .
Cl14 Cl 0.31258(18) 0.13133(18) 0.1470(3) 0.060(2) Uani 1 1 d DU . .
C8S C 1.3884(6) 0.4203(7) -0.8080(10) 0.080(9) Uiso 1 1 d D . .
H8A H 1.4068 0.4432 -0.8052 0.096 Uiso 1 1 calc R . .
H8B H 1.3810 0.4122 -0.7677 0.096 Uiso 1 1 calc R . .
Cl15 Cl 1.40259(19) 0.3962(2) -0.8410(3) 0.070(2) Uani 1 1 d DU . .
Cl16 Cl 1.35583(19) 0.41973(16) -0.8470(3) 0.064(2) Uani 1 1 d DU . .
C9S C -0.0026(5) 0.4969(3) 0.1125(7) 0.033(5) Uani 1 1 d DU . .
H9A H -0.0210 0.4977 0.0929 0.039 Uiso 1 1 calc R . .
H9B H 0.0135 0.4997 0.0818 0.039 Uiso 1 1 calc R . .
Cl17 Cl -0.0177(2) 0.45848(16) 0.1445(4) 0.072(2) Uani 1 1 d DU . .
Cl18 Cl 0.01621(19) 0.5298(2) 0.1611(4) 0.072(2) Uani 1 1 d DU . .
C10S C 0.0575(6) 0.2978(4) 0.3338(15) 0.058(13) Uani 0.50 1 d PDU . .
H10A H 0.0748 0.2935 0.3487 0.070 Uiso 0.50 1 calc PR . .
H10B H 0.0569 0.2958 0.2905 0.070 Uiso 0.50 1 calc PR . .
Cl19 Cl 0.0193(3) 0.2688(3) 0.3632(6) 0.064(4) Uiso 0.50 1 d PD . .
Cl20 Cl 0.0668(3) 0.3376(3) 0.3535(6) 0.060(4) Uiso 0.50 1 d PD . .
C11S C -0.1646(3) 0.1637(5) -0.1191(6) 0.038(5) Uiso 1 1 d D . .
H13A H -0.1663 0.1766 -0.0862 0.046 Uiso 1 1 calc R . .
H13B H -0.1620 0.1458 -0.1020 0.046 Uiso 1 1 calc R . .
Cl21 Cl -0.2014(2) 0.1463(3) -0.1588(5) 0.091(3) Uani 1 1 d DU . .
Cl22 Cl -0.1294(3) 0.1893(3) -0.1596(5) 0.115(4) Uani 1 1 d DU . .
C12S C 0.0192(4) 0.3752(5) 0.3692(16) 0.028(9) Uiso 0.50 1 d PD B -1
H12A H 0.0104 0.3596 0.4025 0.034 Uiso 0.50 1 calc PR B -1
H12B H 0.0177 0.3625 0.3335 0.034 Uiso 0.50 1 calc PR B -1
Cl23 Cl 0.0605(2) 0.4043(3) 0.3828(5) 0.053(3) Uani 0.50 1 d PDU B -1
Cl24 Cl -0.0050(3) 0.3938(3) 0.3595(5) 0.045(3) Uani 0.50 1 d PDU B -1
C13S C -0.008(2) 0.3105(10) 0.292(6) 0.30(9) Uiso 0.50 1 d PD C -2
H13C H 0.0108 0.3109 0.3133 0.361 Uiso 0.50 1 calc PR C -2
H13D H -0.0083 0.3025 0.2519 0.361 Uiso 0.50 1 calc PR C -2
Cl25 Cl -0.0018(4) 0.3504(4) 0.2894(6) 0.069(4) Uiso 0.50 1 d PD C -2
Cl26 Cl -0.0447(5) 0.2834(4) 0.3282(10) 0.113(7) Uiso 0.50 1 d PD C -2
C14S C 1.2866(5) 0.3601(3) -0.6574(8) 0.061(7) Uiso 1 1 d D . .
H14J H 1.2959 0.3584 -0.6953 0.074 Uiso 1 1 calc R . .
H14K H 1.2688 0.3649 -0.6660 0.074 Uiso 1 1 calc R . .
Cl27 Cl 1.2695(2) 0.3223(2) -0.6228(4) 0.086(3) Uiso 1 1 d D . .
Cl28 Cl 1.3167(2) 0.3926(2) -0.6197(4) 0.081(2) Uiso 1 1 d D . .
C15S C 1.2711(5) 0.2925(5) -0.818(2) 0.050 Uiso 0.484(14) 1 d PDU D 1
H15A H 1.2820 0.2843 -0.8446 0.060 Uiso 0.484(14) 1 calc PR D 1
H15B H 1.2723 0.2853 -0.7777 0.060 Uiso 0.484(14) 1 calc PR D 1
Cl29 Cl 1.2297(3) 0.2751(3) -0.8383(5) 0.047(4) Uiso 0.484(14) 1 d PD D 1
Cl30 Cl 1.2925(3) 0.3360(3) -0.8203(8) 0.066(5) Uiso 0.484(14) 1 d PD D 1
C16S C 1.2813(9) 0.3345(7) -0.820(2) 0.050 Uiso 0.516(14) 1 d PDU D 2
H16J H 1.2685 0.3377 -0.7894 0.060 Uiso 0.516(14) 1 calc PR D 2
H16K H 1.2892 0.3531 -0.8484 0.060 Uiso 0.516(14) 1 calc PR D 2
Cl31 Cl 1.2563(3) 0.2970(3) -0.8575(6) 0.062(4) Uiso 0.516(14) 1 d PD D 2
Cl32 Cl 1.3155(4) 0.3332(5) -0.7888(8) 0.109(7) Uiso 0.516(14) 1 d PD D 2

loop_
_atom_site_aniso_label
_atom_site_aniso_U_11
_atom_site_aniso_U_22
_atom_site_aniso_U_33
_atom_site_aniso_U_23
_atom_site_aniso_U_13
_atom_site_aniso_U_12
Mo1 0.0082(8) 0.0053(7) 0.0498(13) -0.0002(7) 0.0012(8) 0.0032(6)
Mo2 0.0047(8) 0.0034(7) 0.102(2) 0.0042(9) 0.0065(9) 0.0010(6)
Mo3 0.0024(7) 0.0060(7) 0.0303(8) 0.0024(7) 0.0007(6) 0.0013(6)
Mo4 0.0056(7) 0.0025(7) 0.0408(10) 0.0038(7) 0.0020(7) 0.0023(6)
Mo5 0.0090(8) 0.0138(8) 0.0269(9) -0.0008(7) -0.0034(7) 0.0044(6)
Mo6 0.0092(8) 0.0132(8) 0.0262(9) 0.0014(7) -0.0023(7) 0.0022(6)
O7 0.0090(18) 0.0143(18) 0.034(2) -0.0024(19) -0.0035(19) 0.0067(16)
N2 0.019(4) 0.019(4) 0.074(6) 0.005(4) 0.004(4) 0.008(4)
N3 0.017(3) 0.009(3) 0.040(3) 0.000(3) -0.004(3) 0.005(3)
N4 0.015(3) 0.018(3) 0.032(3) 0.000(3) 0.000(3) 0.009(2)
N5 0.012(2) 0.013(2) 0.041(2) 0.001(2) -0.005(2) 0.0096(19)
N6 0.019(4) 0.019(4) 0.074(6) 0.005(4) 0.004(4) 0.008(4)
N7 0.017(3) 0.009(3) 0.040(3) 0.000(3) -0.004(3) 0.005(3)
N8 0.015(3) 0.018(3) 0.032(3) 0.000(3) 0.000(3) 0.009(2)
N9 0.012(2) 0.013(2) 0.041(2) 0.001(2) -0.005(2) 0.0096(19)
N10 0.019(4) 0.019(4) 0.074(6) 0.005(4) 0.004(4) 0.008(4)
N11 0.017(3) 0.009(3) 0.040(3) 0.000(3) -0.004(3) 0.005(3)
N12 0.015(3) 0.018(3) 0.032(3) 0.000(3) 0.000(3) 0.009(2)
O1 0.018(2) 0.019(2) 0.037(2) 0.0006(19) 0.0036(19) 0.0136(17)
O2 0.024(2) 0.024(2) 0.032(2) 0.005(2) -0.001(2) 0.016(2)
O4 0.027(2) 0.023(2) 0.027(2) 0.001(2) 0.000(2) 0.0160(18)
O5 0.0143(19) 0.019(2) 0.034(2) 0.0010(19) 0.0019(19) 0.0148(17)
O6 0.022(2) 0.027(2) 0.037(2) 0.008(2) 0.002(2) 0.016(2)
N1 0.012(2) 0.013(2) 0.041(2) 0.001(2) -0.005(2) 0.0096(19)
O8 0.026(2) 0.025(2) 0.029(2) 0.001(2) 0.000(2) 0.014(2)
O9 0.024(2) 0.024(2) 0.032(2) 0.005(2) -0.001(2) 0.016(2)
O10 0.018(2) 0.019(2) 0.037(2) 0.0006(19) 0.0036(19) 0.0136(17)
O12 0.027(2) 0.023(2) 0.027(2) 0.001(2) 0.000(2) 0.0160(18)
O13 0.022(2) 0.027(2) 0.037(2) 0.008(2) 0.002(2) 0.016(2)
O14 0.0143(19) 0.019(2) 0.034(2) 0.0010(19) 0.0019(19) 0.0148(17)
O15 0.0090(18) 0.0143(18) 0.034(2) -0.0024(19) -0.0035(19) 0.0067(16)
O16 0.026(2) 0.025(2) 0.029(2) 0.001(2) 0.000(2) 0.014(2)
O17 0.018(2) 0.019(2) 0.037(2) 0.0006(19) 0.0036(19) 0.0136(17)
O18 0.024(2) 0.024(2) 0.032(2) 0.005(2) -0.001(2) 0.016(2)
O19 0.0090(18) 0.0143(18) 0.034(2) -0.0024(19) -0.0035(19) 0.0067(16)
O20 0.027(2) 0.023(2) 0.027(2) 0.001(2) 0.000(2) 0.0160(18)
O21 0.0143(19) 0.019(2) 0.034(2) 0.0010(19) 0.0019(19) 0.0148(17)
O22 0.022(2) 0.027(2) 0.037(2) 0.008(2) 0.002(2) 0.016(2)
O24 0.026(2) 0.025(2) 0.029(2) 0.001(2) 0.000(2) 0.014(2)
C1 0.020(2) 0.022(3) 0.039(3) -0.001(3) 0.005(3) 0.011(2)
C2 0.017(4) 0.022(4) 0.033(4) 0.005(4) 0.000(4) 0.005(4)
C3 0.035(5) 0.030(5) 0.037(5) -0.004(5) 0.008(5) 0.021(4)
C4 0.044(5) 0.034(5) 0.039(5) -0.003(5) 0.004(5) 0.014(4)
C4C 0.055(8) 0.057(8) 0.055(8) -0.003(7) 0.009(8) 0.014(7)
C4A 0.069(8) 0.056(8) 0.060(8) -0.006(8) 0.007(8) 0.022(7)
C4B 0.063(8) 0.059(8) 0.053(8) -0.001(8) 0.009(8) 0.012(8)
C5 0.033(5) 0.033(5) 0.046(5) 0.013(5) -0.002(5) 0.019(4)
C6 0.034(5) 0.034(5) 0.044(5) 0.008(5) -0.004(5) 0.017(4)
C6B 0.042(8) 0.050(8) 0.063(9) -0.004(8) 0.000(8) 0.018(7)
C6A 0.045(8) 0.051(8) 0.056(8) 0.012(7) -0.009(7) 0.010(7)
C6C 0.053(8) 0.050(8) 0.045(8) 0.006(7) -0.002(7) 0.012(7)
C7 0.014(2) 0.013(2) 0.038(2) -0.002(2) -0.003(2) 0.006(2)
C8 0.011(2) 0.011(2) 0.040(2) -0.003(2) -0.004(2) 0.0079(18)
C9 0.014(2) 0.013(2) 0.040(3) 0.001(2) -0.001(2) 0.006(2)
C10 0.012(2) 0.011(2) 0.035(2) -0.002(2) -0.003(2) 0.0081(18)
C11 0.011(2) 0.015(2) 0.038(3) -0.004(2) -0.002(2) 0.009(2)
C12 0.013(2) 0.012(2) 0.033(2) -0.001(2) -0.002(2) 0.007(2)
C13 0.020(2) 0.022(3) 0.039(3) -0.001(3) 0.005(3) 0.011(2)
C14 0.022(4) 0.027(5) 0.050(5) -0.007(4) 0.006(4) 0.011(4)
C14A 0.031(5) 0.035(5) 0.077(5) -0.004(5) 0.010(5) 0.001(4)
C14B 0.031(5) 0.035(5) 0.077(5) -0.004(5) 0.010(5) 0.001(4)
C14C 0.031(5) 0.035(5) 0.077(5) -0.004(5) 0.010(5) 0.001(4)
C15 0.033(5) 0.029(5) 0.030(5) 0.002(5) -0.004(4) 0.013(4)
C16 0.042(5) 0.028(5) 0.037(5) 0.003(5) -0.005(5) 0.018(4)
C16A 0.064(8) 0.039(7) 0.029(7) 0.014(6) -0.013(7) 0.020(7)
C16B 0.053(9) 0.046(8) 0.039(8) 0.000(8) -0.006(8) 0.013(8)
C16C 0.046(8) 0.040(7) 0.039(7) 0.009(7) -0.024(7) 0.018(6)
C17 0.033(5) 0.026(5) 0.044(5) -0.005(5) 0.010(5) 0.018(4)
C18 0.039(5) 0.030(5) 0.042(5) 0.004(5) 0.005(5) 0.019(4)
C18A 0.064(8) 0.042(8) 0.054(8) 0.006(7) -0.005(7) 0.014(7)
C18B 0.045(8) 0.042(8) 0.048(8) -0.001(7) -0.004(7) 0.004(7)
C18C 0.052(8) 0.060(8) 0.052(8) 0.008(7) 0.004(7) 0.008(7)
C19 0.014(2) 0.013(2) 0.038(2) -0.002(2) -0.003(2) 0.006(2)
C20 0.011(2) 0.011(2) 0.040(2) -0.003(2) -0.004(2) 0.0079(18)
C21 0.014(2) 0.013(2) 0.040(3) 0.001(2) -0.001(2) 0.006(2)
C22 0.012(2) 0.011(2) 0.035(2) -0.002(2) -0.003(2) 0.0081(18)
C23 0.011(2) 0.015(2) 0.038(3) -0.004(2) -0.002(2) 0.009(2)
C24 0.013(2) 0.012(2) 0.033(2) -0.001(2) -0.002(2) 0.007(2)
C25 0.020(2) 0.022(3) 0.039(3) -0.001(3) 0.005(3) 0.011(2)
C26 0.022(4) 0.026(5) 0.045(5) -0.003(4) 0.006(4) 0.012(4)
C26A 0.042(7) 0.017(6) 0.063(8) 0.008(7) 0.011(7) 0.010(6)
C26B 0.051(9) 0.047(9) 0.079(9) -0.008(8) 0.008(8) 0.006(8)
C26C 0.031(7) 0.037(7) 0.069(8) -0.002(7) 0.010(7) 0.011(6)
C27 0.019(5) 0.024(5) 0.019(5) -0.002(4) 0.003(4) 0.011(4)
C28 0.024(5) 0.028(5) 0.023(5) 0.004(4) 0.002(4) 0.009(4)
C28A 0.032(7) 0.037(7) 0.021(7) 0.006(6) 0.007(6) 0.004(6)
C28B 0.025(7) 0.032(7) 0.011(6) 0.007(6) -0.004(6) 0.008(6)
C28C 0.034(7) 0.028(7) 0.028(7) 0.008(6) -0.005(6) 0.002(6)
C29 0.016(5) 0.037(5) 0.035(5) 0.001(5) -0.002(4) 0.012(4)
C30 0.024(5) 0.038(5) 0.036(5) 0.000(5) -0.002(4) 0.010(4)
C30B 0.039(8) 0.064(8) 0.047(8) -0.003(7) -0.009(7) 0.003(7)
C30A 0.036(8) 0.060(8) 0.048(8) -0.001(7) 0.008(7) 0.001(7)
C30C 0.050(9) 0.072(9) 0.044(9) -0.003(8) -0.004(8) 0.010(8)
C31 0.014(2) 0.013(2) 0.038(2) -0.002(2) -0.003(2) 0.006(2)
C32 0.011(2) 0.011(2) 0.040(2) -0.003(2) -0.004(2) 0.0079(18)
C33 0.014(2) 0.013(2) 0.040(3) 0.001(2) -0.001(2) 0.006(2)
C34 0.012(2) 0.011(2) 0.035(2) -0.002(2) -0.003(2) 0.0081(18)
C35 0.011(2) 0.015(2) 0.038(3) -0.004(2) -0.002(2) 0.009(2)
C36 0.013(2) 0.012(2) 0.033(2) -0.001(2) -0.002(2) 0.007(2)
C1S 0.009(9) 0.039(11) 0.052(11) 0.008(9) 0.012(8) 0.004(8)
Cl1 0.039(4) 0.064(5) 0.072(5) 0.007(4) 0.019(3) 0.026(4)
Cl2 0.064(5) 0.034(4) 0.090(6) -0.023(4) 0.033(4) -0.007(4)
C2S 0.16(3) 0.13(2) 0.17(3) -0.007(17) 0.020(17) 0.067(18)
Cl3 0.079(6) 0.067(6) 0.116(8) 0.028(5) 0.029(6) 0.034(5)
Cl4 0.158(10) 0.088(7) 0.068(5) 0.016(5) 0.032(6) 0.096(7)
C3S 0.026(10) 0.040(12) 0.072(14) 0.003(10) -0.002(10) 0.019(9)
Cl5 0.071(6) 0.047(5) 0.147(9) -0.036(5) 0.010(6) 0.022(4)
Cl6 0.048(4) 0.040(4) 0.063(4) -0.022(3) -0.021(3) 0.024(3)
C4S 0.060(14) 0.042(12) 0.049(11) -0.015(9) -0.026(10) 0.034(11)
Cl7 0.055(4) 0.060(5) 0.061(4) -0.008(3) -0.013(3) 0.036(4)
Cl8 0.054(4) 0.037(4) 0.059(4) 0.017(3) -0.019(3) -0.005(3)
C5S 0.042(11) 0.023(10) 0.039(10) -0.003(8) -0.004(8) 0.024(9)
Cl9 0.054(4) 0.037(4) 0.053(4) -0.005(3) -0.018(3) 0.018(3)
Cl10 0.043(4) 0.040(4) 0.052(4) -0.011(3) 0.006(3) 0.025(3)
Cl11 0.060(5) 0.029(4) 0.084(5) 0.007(3) -0.024(4) 0.007(3)
Cl12 0.051(4) 0.055(4) 0.064(4) -0.008(3) -0.012(3) 0.034(4)
C7S 0.051(12) 0.060(12) 0.070(12) 0.033(12) 0.013(12) 0.043(10)
Cl13 0.069(6) 0.099(7) 0.077(6) -0.017(5) -0.005(5) 0.032(5)
Cl14 0.043(4) 0.050(4) 0.074(5) 0.034(4) 0.018(3) 0.014(3)
Cl15 0.064(5) 0.074(5) 0.080(5) -0.011(4) -0.008(4) 0.040(4)
Cl16 0.114(6) 0.051(4) 0.052(4) 0.024(3) 0.017(4) 0.061(4)
C9S 0.037(11) 0.028(10) 0.045(11) 0.016(8) 0.014(8) 0.025(9)
Cl17 0.060(5) 0.041(4) 0.083(5) 0.036(4) 0.000(4) 0.001(4)
Cl18 0.048(4) 0.087(6) 0.085(6) -0.037(5) -0.022(4) 0.037(4)
C10S 0.055(19) 0.08(2) 0.07(2) 0.016(15) -0.033(14) 0.055(16)
Cl21 0.068(6) 0.106(8) 0.103(7) -0.003(6) -0.019(5) 0.046(6)
Cl22 0.101(8) 0.121(9) 0.141(9) 0.053(7) 0.083(7) 0.068(7)
Cl23 0.024(5) 0.028(6) 0.061(7) -0.018(5) 0.012(5) -0.021(5)
Cl24 0.057(7) 0.062(8) 0.046(6) -0.001(5) 0.002(5) 0.053(7)

loop_
_atom_type_symbol
_atom_type_description
_atom_type_scat_dispersion_real
_atom_type_scat_dispersion_imag
_atom_type_scat_source
C C 0.0033 0.0016 'International Tables Vol C Tables 4.2.6.8 and 6.1.1.4'
H H 0.0000 0.0000 'International Tables Vol C Tables 4.2.6.8 and 6.1.1.4'
N N 0.0061 0.0033 'International Tables Vol C Tables 4.2.6.8 and 6.1.1.4'
O O 0.0106 0.0060 'International Tables Vol C Tables 4.2.6.8 and 6.1.1.4'
Cl Cl 0.1484 0.1585 'International Tables Vol C Tables 4.2.6.8 and 6.1.1.4'
Mo Mo -1.6832 0.6857 'International Tables Vol C Tables 4.2.6.8 and 6.1.1.4'

loop_
_geom_angle_atom_site_label_1
_geom_angle_atom_site_label_2
_geom_angle_atom_site_label_3
_geom_angle
_geom_angle_site_symmetry_1
_geom_angle_site_symmetry_3
_geom_angle_publ_flag
O7 Mo1 O2 94.9(5) . . ?
O7 Mo1 O4 93.9(5) . . ?
O2 Mo1 O4 170.8(5) . . ?
O7 Mo1 O1 173.9(5) . . ?
O2 Mo1 O1 86.5(5) . . ?
O4 Mo1 O1 84.4(5) . . ?
O7 Mo1 Mo2 94.1(3) . . ?
O2 Mo1 Mo2 90.0(4) . . ?
O4 Mo1 Mo2 91.8(4) . . ?
O1 Mo1 Mo2 91.8(3) . . ?
O7 Mo1 N8 82.4(5) . . ?
O2 Mo1 N8 89.2(5) . . ?
O4 Mo1 N8 89.6(5) . . ?
O1 Mo1 N8 91.7(5) . . ?
Mo2 Mo1 N8 176.3(4) . . ?
N1 Mo2 O6 91.9(6) . . ?
N1 Mo2 Mo1 91.2(4) . . ?
O6 Mo2 Mo1 91.1(4) . . ?
N1 Mo2 O8 99.7(6) . . ?
O6 Mo2 O8 168.2(5) . . ?
Mo1 Mo2 O8 90.4(4) . . ?
N1 Mo2 O5 176.9(5) . . ?
O6 Mo2 O5 85.8(5) . . ?
Mo1 Mo2 O5 90.9(3) . . ?
O8 Mo2 O5 82.5(5) . . ?
N1 Mo2 N7 98.6(5) . 8_664 ?
O6 Mo2 N7 91.6(5) . 8_664 ?
Mo1 Mo2 N7 169.8(3) . 8_664 ?
O8 Mo2 N7 85.0(5) . 8_664 ?
O5 Mo2 N7 79.4(4) . 8_664 ?
O15 Mo3 O9 90.7(5) . . ?
O15 Mo3 O12 93.8(5) . . ?
O9 Mo3 O12 173.8(5) . . ?
O15 Mo3 O10 176.7(5) . . ?
O9 Mo3 O10 87.5(5) . . ?
O12 Mo3 O10 87.8(5) . . ?
O15 Mo3 Mo4 93.4(3) . . ?
O9 Mo3 Mo4 92.1(4) . . ?
O12 Mo3 Mo4 91.9(4) . . ?
O10 Mo3 Mo4 89.4(3) . . ?
O15 Mo3 N4 84.0(5) . . ?
O9 Mo3 N4 91.2(5) . . ?
O12 Mo3 N4 85.0(5) . . ?
O10 Mo3 N4 93.2(5) . . ?
Mo4 Mo3 N4 175.8(4) . . ?
O16 Mo4 N5 93.5(6) . . ?
O16 Mo4 O14 88.0(5) . . ?
N5 Mo4 O14 178.4(6) . . ?
O16 Mo4 Mo3 91.4(4) . . ?
N5 Mo4 Mo3 88.0(4) . . ?
O14 Mo4 Mo3 91.4(3) . . ?
O16 Mo4 O13 172.3(5) . . ?
N5 Mo4 O13 93.9(6) . . ?
O14 Mo4 O13 84.5(5) . . ?
Mo3 Mo4 O13 90.9(4) . . ?
O16 Mo4 N11 84.1(5) . 9_544 ?
N5 Mo4 N11 99.9(5) . 9_544 ?
O14 Mo4 N11 80.9(5) . 9_544 ?
Mo3 Mo4 N11 171.2(4) . 9_544 ?
O13 Mo4 N11 92.6(5) . 9_544 ?
O19 Mo5 O17 174.5(5) . . ?
O19 Mo5 O18 95.4(5) . . ?
O17 Mo5 O18 86.0(5) . . ?
O19 Mo5 O20 91.7(5) . . ?
O17 Mo5 O20 86.7(5) . . ?
O18 Mo5 O20 172.6(5) . . ?
O19 Mo5 Mo6 92.8(3) . . ?
O17 Mo5 Mo6 92.5(4) . . ?
O18 Mo5 Mo6 90.8(4) . . ?
O20 Mo5 Mo6 90.7(4) . . ?
O19 Mo5 N12 84.6(5) . 7_864 ?
O17 Mo5 N12 90.1(5) . 7_864 ?
O18 Mo5 N12 90.1(5) . 7_864 ?
O20 Mo5 N12 88.7(5) . 7_864 ?
Mo6 Mo5 N12 177.3(4) . 7_864 ?
N9 Mo6 O22 93.1(5) . . ?
N9 Mo6 O24 95.6(5) . . ?
O22 Mo6 O24 170.8(5) . . ?
N9 Mo6 Mo5 89.1(4) . . ?
O22 Mo6 Mo5 90.6(4) . . ?
O24 Mo6 Mo5 92.6(4) . . ?
N9 Mo6 O21 179.0(5) . . ?
O22 Mo6 O21 85.9(5) . . ?
O24 Mo6 O21 85.5(5) . . ?
Mo5 Mo6 O21 90.9(3) . . ?
N9 Mo6 N3 98.8(5) . . ?
O22 Mo6 N3 86.7(5) . . ?
O24 Mo6 N3 89.0(5) . . ?
Mo5 Mo6 N3 171.9(4) . . ?
O21 Mo6 N3 81.3(5) . . ?
C7 O7 Mo1 122.4(11) . . ?
C11 N3 Mo6 153.4(14) . . ?
C12 N4 Mo3 160.9(15) . . ?
C19 N5 Mo4 120.0(14) . . ?
C24 N8 Mo1 161.3(14) . . ?
C31 N9 Mo6 119.2(12) . . ?
C1 O1 Mo1 113.7(12) . . ?
C5 O2 Mo1 120.3(14) . . ?
C3 O4 Mo1 119.6(13) . . ?
C1 O5 Mo2 113.7(12) . . ?
C5 O6 Mo2 119.4(13) . . ?
C7 N1 Mo2 122.8(11) . . ?
C3 O8 Mo2 119.4(13) . . ?
C17 O9 Mo3 114.9(13) . . ?
C13 O10 Mo3 118.8(12) . . ?
C15 O12 Mo3 114.9(11) . . ?
C17 O13 Mo4 112.1(13) . . ?
C13 O14 Mo4 115.1(12) . . ?
C19 O15 Mo3 113.1(11) . . ?
C15 O16 Mo4 121.2(14) . . ?
C25 O17 Mo5 120.4(12) . . ?
C29 O18 Mo5 120.3(13) . . ?
C31 O19 Mo5 119.3(12) . . ?
C27 O20 Mo5 121.4(12) . . ?
C25 O21 Mo6 117.1(11) . . ?
C29 O22 Mo6 120.5(13) . . ?
C27 O24 Mo6 115.3(11) . . ?
O5 C1 O1 128.9(18) . . ?
O5 C1 C2 118.1(16) . . ?
O1 C1 C2 112.3(16) . . ?
C2B C2 C2D 26.2(13) . . ?
C2B C2 C2C 109.4(12) . . ?
C2D C2 C2C 131.1(19) . . ?
C2B C2 C2A 109.3(12) . . ?
C2D C2 C2A 86.6(15) . . ?
C2C C2 C2A 108.2(12) . . ?
C2B C2 C2F 83.7(15) . . ?
C2D C2 C2F 108.5(12) . . ?
C2C C2 C2F 28.4(13) . . ?
C2A C2 C2F 130.2(19) . . ?
C2B C2 C2E 126(2) . . ?
C2D C2 C2E 108.3(12) . . ?
C2C C2 C2E 83.1(15) . . ?
C2A C2 C2E 25.9(13) . . ?
C2F C2 C2E 108.1(12) . . ?
C2B C2 C1 114.4(18) . . ?
C2D C2 C1 112.2(18) . . ?
C2C C2 C1 106.5(17) . . ?
C2A C2 C1 108.9(17) . . ?
C2F C2 C1 108.2(17) . . ?
C2E C2 C1 111.5(18) . . ?
O4 C3 O8 118.6(18) . . ?
O4 C3 C4 123(2) . . ?
O8 C3 C4 118.2(18) . . ?
C3 C4 C4C 111.2(18) . . ?
C3 C4 C4A 117.2(19) . . ?
C4C C4 C4A 108.5(12) . . ?
C3 C4 C4B 105.3(18) . . ?
C4C C4 C4B 108.7(12) . . ?
C4A C4 C4B 105.5(12) . . ?
O6 C5 O2 118(2) . . ?
O6 C5 C6 121.5(18) . . ?
O2 C5 C6 115.0(19) . . ?
C6B C6 C6C 105.4(18) . . ?
C6B C6 C6A 106.0(18) . . ?
C6C C6 C6A 121(2) . . ?
C6B C6 C5 113.5(18) . . ?
C6C C6 C5 106.3(16) . . ?
C6A C6 C5 105.1(17) . . ?
C8 C7 O7 126.4(17) . . ?
C8 C7 N1 124.2(17) . . ?
O7 C7 N1 109.1(14) . . ?
C7 C8 C9 121.8(18) . . ?
C7 C8 C10 124.8(17) . . ?
C9 C8 C10 113.4(16) . . ?
N2 C9 C8 172(2) . . ?
C12 C10 C11 118.0(16) . . ?
C12 C10 C8 124.6(17) . . ?
C11 C10 C8 117.5(16) . . ?
N3 C11 C10 176.4(19) . . ?
N4 C12 C10 174(2) . . ?
O10 C13 O14 124.0(18) . . ?
O10 C13 C14 115.3(17) . . ?
O14 C13 C14 119.2(17) . . ?
C14B C14 C14A 107.9(12) . . ?
C14B C14 C14C 108.2(12) . . ?
C14A C14 C14C 107.6(12) . . ?
C14B C14 C13 109.9(16) . . ?
C14A C14 C13 111.4(16) . . ?
C14C C14 C13 111.7(16) . . ?
O16 C15 O12 120.0(17) . . ?
O16 C15 C16 129.8(19) . . ?
O12 C15 C16 110.1(17) . . ?
C16C C16 C16A 109.0(17) . . ?
C16C C16 C15 112.8(16) . . ?
C16A C16 C15 101.5(16) . . ?
C16C C16 C16B 116.2(18) . . ?
C16A C16 C16B 107.7(17) . . ?
C15 C16 C16B 108.5(16) . . ?
O13 C17 O9 123(2) . . ?
O13 C17 C18 112.2(17) . . ?
O9 C17 C18 118.9(18) . . ?
C18A C18 C18B 125(2) . . ?
C18A C18 C18C 99.2(18) . . ?
C18B C18 C18C 111.6(18) . . ?
C18A C18 C17 102.5(16) . . ?
C18B C18 C17 108.8(16) . . ?
C18C C18 C17 108.6(17) . . ?
N5 C19 O15 125.3(18) . . ?
N5 C19 C20 124.5(17) . . ?
O15 C19 C20 109.8(15) . . ?
C22 C20 C21 117.3(15) . . ?
C22 C20 C19 129.0(16) . . ?
C21 C20 C19 113.1(14) . . ?
N6 C21 C20 133.4(19) . . ?
C24 C22 C20 126.5(17) . . ?
C24 C22 C23 116.3(16) . . ?
C20 C22 C23 117.2(16) . . ?
N7 C23 C22 173(2) . . ?
N8 C24 C22 175(2) . . ?
O21 C25 O17 119.0(16) . . ?
O21 C25 C26 117.0(16) . . ?
O17 C25 C26 123.0(16) . . ?
C25 C26 C26A 117.2(16) . . ?
C25 C26 C26C 106.3(15) . . ?
C26A C26 C26C 123.4(17) . . ?
C25 C26 C26B 106.5(18) . . ?
C26A C26 C26B 93.5(17) . . ?
C26C C26 C26B 107.5(17) . . ?
O20 C27 O24 119.2(16) . . ?
O20 C27 C28 122.5(16) . . ?
O24 C27 C28 118.2(16) . . ?
C27 C28 C28C 105.7(14) . . ?
C27 C28 C28A 110.8(15) . . ?
C28C C28 C28A 110.3(16) . . ?
C27 C28 C28B 113.3(14) . . ?
C28C C28 C28B 108.5(15) . . ?
C28A C28 C28B 108.2(15) . . ?
O22 C29 O18 117.5(18) . . ?
O22 C29 C30 124.4(18) . . ?
O18 C29 C30 117.4(17) . . ?
C30B C30 C30A 116.1(19) . . ?
C30B C30 C29 113.6(17) . . ?
C30A C30 C29 112.0(17) . . ?
C30B C30 C30C 95.7(19) . . ?
C30A C30 C30C 104.7(19) . . ?
C29 C30 C30C 113.3(17) . . ?
O19 C31 N9 119.5(17) . . ?
O19 C31 C32 119.8(17) . . ?
N9 C31 C32 120.5(16) . . ?
C34 C32 C33 115.8(16) . . ?
C34 C32 C31 126.9(17) . . ?
C33 C32 C31 116.4(15) . . ?
N10 C33 C32 172(2) . . ?
C32 C34 C36 124.4(17) . . ?
C32 C34 C35 118.5(17) . . ?
C36 C34 C35 117.1(16) . . ?
N11 C35 C34 175(2) . . ?
N12 C36 C34 173(2) . . ?
Cl2 C1S Cl1 111.4(9) . . ?
Cl4 C2S Cl3 110.9(11) . . ?
Cl5 C3S Cl6 111.4(9) . . ?
Cl7 C4S Cl8 112.2(9) . . ?
Cl9 C5S Cl10 112.0(8) . . ?
Cl11 C6S Cl12 111.0(7) . . ?
Cl14 C7S Cl13 113.0(9) . . ?
Cl15 C8S Cl16 112.6(10) . . ?
Cl17 C9S Cl18 114.7(9) . . ?
Cl20 C10S Cl19 110.0(11) . . ?
Cl22 C11S Cl21 115.0(9) . . ?
Cl23 C12S Cl24 111.9(11) . . ?
Cl25 C13S Cl26 111.5(13) . . ?
Cl28 C14S Cl27 116.2(10) . . ?
Cl29 C15S Cl30 112.9(12) . . ?
Cl31 C16S Cl32 108.4(11) . . ?
C16S Cl32 Cl32 145(2) . 6_643 ?

loop_
_geom_bond_atom_site_label_1
_geom_bond_atom_site_label_2
_geom_bond_distance
_geom_bond_site_symmetry_2
_geom_bond_publ_flag
Mo1 O7 2.039(13) . ?
Mo1 O2 2.086(13) . ?
Mo1 O4 2.113(13) . ?
Mo1 O1 2.136(13) . ?
Mo1 Mo2 2.136(2) . ?
Mo1 N8 2.543(15) . ?
Mo2 N1 2.029(14) . ?
Mo2 O6 2.093(13) . ?
Mo2 O8 2.140(13) . ?
Mo2 O5 2.153(12) . ?
Mo2 N7 2.667(15) 8_664 ?
Mo3 O15 2.026(12) . ?
Mo3 O9 2.045(13) . ?
Mo3 O12 2.056(12) . ?
Mo3 O10 2.111(13) . ?
Mo3 Mo4 2.146(2) . ?
Mo3 N4 2.551(16) . ?
Mo4 O16 2.049(12) . ?
Mo4 N5 2.066(15) . ?
Mo4 O14 2.115(12) . ?
Mo4 O13 2.151(13) . ?
Mo4 N11 2.615(15) 9_544 ?
Mo5 O19 2.025(13) . ?
Mo5 O17 2.067(12) . ?
Mo5 O18 2.076(13) . ?
Mo5 O20 2.078(13) . ?
Mo5 Mo6 2.159(2) . ?
Mo5 N12 2.650(15) 7_864 ?
Mo6 N9 2.046(14) . ?
Mo6 O22 2.090(13) . ?
Mo6 O24 2.098(13) . ?
Mo6 O21 2.169(12) . ?
Mo6 N3 2.584(16) . ?
O7 C7 1.38(2) . ?
N2 C9 1.18(2) . ?
N3 C11 1.18(2) . ?
N4 C12 1.20(2) . ?
N5 C19 1.16(2) . ?
N6 C21 1.31(2) . ?
N7 C23 1.17(2) . ?
N8 C24 1.17(2) . ?
N9 C31 1.34(2) . ?
N10 C33 1.25(2) . ?
N11 C35 1.12(2) . ?
N12 C36 1.10(2) . ?
O1 C1 1.24(2) . ?
O2 C5 1.28(2) . ?
O4 C3 1.29(2) . ?
O5 C1 1.24(2) . ?
O6 C5 1.26(3) . ?
N1 C7 1.47(2) . ?
O8 C3 1.29(2) . ?
O9 C17 1.31(2) . ?
O10 C13 1.20(2) . ?
O12 C15 1.41(3) . ?
O13 C17 1.26(3) . ?
O14 C13 1.26(2) . ?
O15 C19 1.31(2) . ?
O16 C15 1.20(3) . ?
O17 C25 1.33(2) . ?
O18 C29 1.31(2) . ?
O19 C31 1.24(2) . ?
O20 C27 1.25(2) . ?
O21 C25 1.32(2) . ?
O22 C29 1.28(2) . ?
O24 C27 1.39(2) . ?
C1 C2 1.56(2) . ?
C2 C2B 1.508(13) . ?
C2 C2D 1.513(13) . ?
C2 C2C 1.515(13) . ?
C2 C2A 1.515(13) . ?
C2 C2F 1.518(13) . ?
C2 C2E 1.521(13) . ?
C3 C4 1.35(3) . ?
C4 C4C 1.514(13) . ?
C4 C4A 1.522(13) . ?
C4 C4B 1.533(13) . ?
C5 C6 1.55(3) . ?
C6 C6B 1.515(13) . ?
C6 C6C 1.530(13) . ?
C6 C6A 1.532(13) . ?
C7 C8 1.24(3) . ?
C8 C9 1.41(2) . ?
C8 C10 1.50(2) . ?
C10 C12 1.39(3) . ?
C10 C11 1.43(2) . ?
C13 C14 1.56(3) . ?
C14 C14B 1.520(13) . ?
C14 C14A 1.525(13) . ?
C14 C14C 1.534(13) . ?
C15 C16 1.54(3) . ?
C16 C16C 1.531(13) . ?
C16 C16A 1.540(13) . ?
C16 C16B 1.547(13) . ?
C17 C18 1.62(3) . ?
C18 C18A 1.522(13) . ?
C18 C18B 1.533(13) . ?
C18 C18C 1.540(13) . ?
C19 C20 1.56(2) . ?
C20 C22 1.40(2) . ?
C20 C21 1.46(2) . ?
C22 C24 1.38(2) . ?
C22 C23 1.40(2) . ?
C25 C26 1.48(3) . ?
C26 C26A 1.508(13) . ?
C26 C26C 1.521(13) . ?
C26 C26B 1.545(13) . ?
C27 C28 1.43(2) . ?
C28 C28C 1.516(13) . ?
C28 C28A 1.530(13) . ?
C28 C28B 1.539(13) . ?
C29 C30 1.51(3) . ?
C30 C30B 1.500(13) . ?
C30 C30A 1.513(13) . ?
C30 C30C 1.537(14) . ?
C31 C32 1.49(2) . ?
C32 C34 1.34(2) . ?
C32 C33 1.44(2) . ?
C34 C36 1.44(3) . ?
C34 C35 1.46(2) . ?
C1S Cl2 1.740(12) . ?
C1S Cl1 1.750(12) . ?
C2S Cl4 1.746(14) . ?
C2S Cl3 1.754(14) . ?
C3S Cl5 1.754(12) . ?
C3S Cl6 1.763(12) . ?
C4S Cl7 1.748(12) . ?
C4S Cl8 1.764(12) . ?
C5S Cl9 1.753(12) . ?
C5S Cl10 1.782(11) . ?
C6S Cl11 1.765(11) . ?
C6S Cl12 1.778(11) . ?
C7S Cl14 1.752(12) . ?
C7S Cl13 1.754(13) . ?
C8S Cl15 1.742(13) . ?
C8S Cl16 1.759(13) . ?
C9S Cl17 1.737(11) . ?
C9S Cl18 1.741(12) . ?
C10S Cl20 1.755(14) . ?
C10S Cl19 1.757(14) . ?
C11S Cl22 1.744(12) . ?
C11S Cl21 1.749(12) . ?
C12S Cl23 1.756(14) . ?
C12S Cl24 1.761(14) . ?
C13S Cl25 1.750(15) . ?
C13S Cl26 1.757(15) . ?
C14S Cl28 1.705(13) . ?
C14S Cl27 1.728(13) . ?
C15S Cl29 1.752(14) . ?
C15S Cl30 1.770(14) . ?
C16S Cl31 1.770(14) . ?
C16S Cl32 1.791(14) . ?
Cl32 Cl32 2.28(4) 6_643 ?
